data_7153904
loop_
_publ_author_name
'Kananovich, Dzmitry G.'
'Reino, Alli'
'Ilmarinen, Kaja'
'R\~o\~omusoks, Marko'
'Karelson, Mati'
'Lopp, Margus'

_publ_section_title
;
 A general approach to the synthesis of 5-S-functionalized pyrimidine
 nucleosides and their analogues.
;
_journal_issue 30
_journal_name_full 'Organic &amp; biomolecular chemistry'
_journal_page_first 5634
_journal_page_last 5644
_journal_paper_doi 10.1039/c4ob00597j
_journal_volume 12
_journal_year 2014
_chemical_formula_moiety 'C9 H13 N3 O2'
_chemical_formula_sum 'C9 H13 N3 O2'
_chemical_formula_weight 195.22
_chemical_name_systematic
;
4-amino-1-(tetrahydro-2H-pyran-2-yl)pyrimidin-2(1H)-one
;
_space_group_crystal_system monoclinic
_space_group_IT_number 14
_space_group_name_Hall '-P 2ybc'
_space_group_name_H-M_alt 'P 1 21/c 1'
_symmetry_space_group_name_Hall '-P 2ybc'
_symmetry_space_group_name_H-M 'P 1 21/c 1'
_atom_sites_solution_hydrogens mixed
_atom_sites_solution_primary direct
_atom_sites_solution_secondary difmap
_audit_creation_method SHELXL-2013
_cell_angle_alpha 90
_cell_angle_beta 90.740(4)
_cell_angle_gamma 90
_cell_formula_units_Z 4
_cell_length_a 8.3283(10)
_cell_length_b 10.8019(13)
_cell_length_c 10.6819(12)
_cell_measurement_temperature 200(2)
_cell_volume 960.9(2)
_computing_cell_refinement 'APEX2 (Bruker, 2011); SAINT (Bruker, 2009)'
_computing_data_collection 'GIS (Bruker)'
_computing_data_reduction 'SAINT (Bruker, 2009); XPREP (Sheldrick, 2008)'
_computing_publication_material
;
Bruker AXS. (2011). APEX2 Bruker AXS, Inc. Madison, Wisconsin, USA.
Bruker AXS. (2009). SAINT Bruker AXS, Inc. Madison, Wisconsin, USA.
Sheldrick, G. M. (2008). SADABS. University of G\"ottingen, Germany.
Sheldrick, G. M. (2008). Acta Cryst. A64, 112-122.
;
_computing_structure_refinement 'SHELXL-2013 (Sheldrick, 2013)'
_computing_structure_solution 'SHELXS-97 (Sheldrick, 2008)'
_diffrn_ambient_temperature 200(2)
_diffrn_measured_fraction_theta_full 0.977
_diffrn_measured_fraction_theta_max 0.996
_diffrn_measurement_device_type 'Bruker SMART X2S benchtop diffractometer'
_diffrn_measurement_method '\w scans'
_diffrn_radiation_type MoK\a
_diffrn_radiation_wavelength 0.71073
_diffrn_reflns_av_R_equivalents 0.0244
_diffrn_reflns_av_unetI/netI 0.0223
_diffrn_reflns_Laue_measured_fraction_full 0.977
_diffrn_reflns_Laue_measured_fraction_max 0.996
_diffrn_reflns_limit_h_max 9
_diffrn_reflns_limit_h_min -9
_diffrn_reflns_limit_k_max 12
_diffrn_reflns_limit_k_min -12
_diffrn_reflns_limit_l_max 8
_diffrn_reflns_limit_l_min -12
_diffrn_reflns_number 5989
_diffrn_reflns_point_group_measured_fraction_full 0.977
_diffrn_reflns_point_group_measured_fraction_max 0.996
_diffrn_reflns_theta_full 25.242
_diffrn_reflns_theta_max 25.031
_diffrn_reflns_theta_min 2.446
_diffrn_source 'XOS X-beam microfocus source'
_exptl_absorpt_coefficient_mu 0.098
_exptl_absorpt_correction_T_max 0.9692
_exptl_absorpt_correction_T_min 0.8773
_exptl_absorpt_correction_type multi-scan
_exptl_absorpt_process_details 'Sheldrick, G. M. (2008) SADABS. University of G\"ottingen, Germany.'
_exptl_crystal_density_diffrn 1.349
_exptl_crystal_F_000 416
_exptl_crystal_size_max 0.650
_exptl_crystal_size_mid 0.480
_exptl_crystal_size_min 0.320
_refine_diff_density_max 0.286
_refine_diff_density_min -0.231
_refine_diff_density_rms 0.045
_refine_ls_extinction_method none
_refine_ls_goodness_of_fit_ref 1.035
_refine_ls_hydrogen_treatment mixed
_refine_ls_matrix_type full
_refine_ls_number_parameters 133
_refine_ls_number_reflns 1696
_refine_ls_number_restraints 2
_refine_ls_restrained_S_all 1.035
_refine_ls_R_factor_all 0.0483
_refine_ls_R_factor_gt 0.0413
_refine_ls_shift/su_max 0.000
_refine_ls_shift/su_mean 0.000
_refine_ls_structure_factor_coef Fsqd
_refine_ls_weighting_details 'w=1/[\s^2^(Fo^2^)+(0.0648P)^2^+0.3514P] where P=(Fo^2^+2Fc^2^)/3'
_refine_ls_weighting_scheme calc
_refine_ls_wR_factor_gt 0.1122
_refine_ls_wR_factor_ref 0.1178
_reflns_Friedel_coverage 0.000
_reflns_number_gt 1438
_reflns_number_total 1696
_reflns_threshold_expression 'I > 2\s(I)'
_cod_data_source_file c4ob00597j2.cif
_cod_data_source_block KI7
_cod_depositor_comments 'Adding full bibliography for 7153904.cif.'
_cod_database_code 7153904
_shelx_space_group_comment
;
The symmetry employed for this shelxl refinement is uniquely defined
by the following loop, which should always be used as a source of
symmetry information in preference to the above space-group names.
They are only intended as comments.
;
_shelx_estimated_absorpt_t_min 0.939
_shelx_estimated_absorpt_t_max 0.969
_shelxl_version_number 2013-4

loop_
_space_group_symop_operation_xyz
'x, y, z'
'-x, y+1/2, -z+1/2'
'-x, -y, -z'
'x, -y-1/2, z-1/2'

loop_
_atom_site_label
_atom_site_type_symbol
_atom_site_fract_x
_atom_site_fract_y
_atom_site_fract_z
_atom_site_U_iso_or_equiv
_atom_site_adp_type
_atom_site_occupancy
_atom_site_site_symmetry_order
_atom_site_calc_flag
_atom_site_refinement_flags_posn
_atom_site_refinement_flags_adp
O8 O 0.22973(15) 1.20953(10) 0.96736(11) 0.0382(3) Uani 1 1 d . .
O1 O 0.11066(15) 0.98080(10) 0.68641(10) 0.0345(3) Uani 1 1 d . .
N1 N 0.19124(15) 1.01197(12) 0.88730(12) 0.0265(3) Uani 1 1 d . .
N3 N 0.10376(16) 0.81436(11) 0.81684(12) 0.0273(3) Uani 1 1 d . .
N2 N 0.10753(18) 0.64946(13) 0.95123(14) 0.0334(4) Uani 1 1 d D .
C10 C 0.4290(3) 1.35525(19) 0.8937(2) 0.0543(6) Uani 1 1 d . .
H10A H 0.5089 1.3290 0.9578 0.065 Uiso 1 1 calc R U
H10B H 0.4474 1.4439 0.8752 0.065 Uiso 1 1 calc R U
C9 C 0.2628(2) 1.33831(16) 0.9435(2) 0.0453(5) Uani 1 1 d . .
H9A H 0.2518 1.3860 1.0220 0.054 Uiso 1 1 calc R U
H9B H 0.1835 1.3708 0.8820 0.054 Uiso 1 1 calc R U
C7 C 0.2366(2) 1.14027(14) 0.85475(15) 0.0286(4) Uani 1 1 d . .
H7 H 0.1574 1.1745 0.7927 0.034 Uiso 1 1 calc R U
C2 C 0.13277(18) 0.93508(14) 0.79226(14) 0.0255(4) Uani 1 1 d . .
C4 C 0.13004(18) 0.77039(14) 0.93204(14) 0.0260(4) Uani 1 1 d . .
C11 C 0.4505(3) 1.27962(19) 0.7757(2) 0.0531(6) Uani 1 1 d . .
H11A H 0.5639 1.2835 0.7494 0.064 Uiso 1 1 calc R U
H11B H 0.3827 1.3143 0.7074 0.064 Uiso 1 1 calc R U
C12 C 0.4026(2) 1.14320(17) 0.79974(17) 0.0373(4) Uani 1 1 d . .
H12A H 0.4034 1.0962 0.7202 0.045 Uiso 1 1 calc R U
H12B H 0.4805 1.1043 0.8584 0.045 Uiso 1 1 calc R U
C5 C 0.1835(2) 0.84745(15) 1.03214(15) 0.0310(4) Uani 1 1 d . .
H5 H 0.1975 0.8159 1.1146 0.037 Uiso 1 1 calc R U
C6 C 0.2135(2) 0.96681(15) 1.00538(15) 0.0310(4) Uani 1 1 d . .
H6 H 0.2508 1.0205 1.0699 0.037 Uiso 1 1 calc R U
H2A H 0.060(2) 0.6065(16) 0.8916(16) 0.037 Uiso 1 1 d D U
H2B H 0.113(2) 0.6207(17) 1.0273(15) 0.037 Uiso 1 1 d D U

loop_
_atom_site_aniso_label
_atom_site_aniso_U_11
_atom_site_aniso_U_22
_atom_site_aniso_U_33
_atom_site_aniso_U_23
_atom_site_aniso_U_13
_atom_site_aniso_U_12
O8 0.0504(8) 0.0272(6) 0.0370(7) -0.0074(5) 0.0026(6) -0.0008(5)
O1 0.0538(8) 0.0258(6) 0.0238(6) 0.0023(5) -0.0061(5) 0.0003(5)
N1 0.0323(7) 0.0221(7) 0.0248(7) 0.0001(5) -0.0031(5) -0.0005(5)
N3 0.0337(7) 0.0239(7) 0.0244(7) 0.0000(5) -0.0018(6) -0.0006(5)
N2 0.0478(9) 0.0247(7) 0.0277(8) 0.0032(6) -0.0052(7) -0.0052(6)
C10 0.0619(13) 0.0348(10) 0.0662(14) 0.0006(10) -0.0045(11) -0.0145(9)
C9 0.0560(12) 0.0252(9) 0.0544(12) -0.0068(8) -0.0044(10) -0.0008(8)
C7 0.0355(9) 0.0227(8) 0.0275(8) -0.0007(6) -0.0039(7) -0.0006(6)
C2 0.0273(8) 0.0244(8) 0.0247(8) -0.0020(6) -0.0016(6) 0.0031(6)
C4 0.0251(8) 0.0256(8) 0.0272(8) 0.0010(6) 0.0006(6) 0.0008(6)
C11 0.0472(12) 0.0535(13) 0.0590(13) 0.0121(10) 0.0118(10) -0.0083(9)
C12 0.0355(9) 0.0396(10) 0.0369(10) -0.0023(8) 0.0051(8) -0.0033(7)
C5 0.0392(9) 0.0298(9) 0.0239(8) 0.0037(6) -0.0058(7) -0.0003(7)
C6 0.0384(9) 0.0296(8) 0.0249(8) -0.0025(7) -0.0064(7) -0.0020(7)

loop_
_atom_type_symbol
_atom_type_description
_atom_type_scat_dispersion_real
_atom_type_scat_dispersion_imag
_atom_type_scat_source
C C 0.0033 0.0016 'International Tables Vol C Tables 4.2.6.8 and 6.1.1.4'
H H 0.0000 0.0000 'International Tables Vol C Tables 4.2.6.8 and 6.1.1.4'
N N 0.0061 0.0033 'International Tables Vol C Tables 4.2.6.8 and 6.1.1.4'
O O 0.0106 0.0060 'International Tables Vol C Tables 4.2.6.8 and 6.1.1.4'

loop_
_geom_angle_atom_site_label_1
_geom_angle_atom_site_label_2
_geom_angle_atom_site_label_3
_geom_angle
C7 O8 C9 110.43(13)
C6 N1 C2 120.17(13)
C6 N1 C7 121.39(13)
C2 N1 C7 118.35(12)
C4 N3 C2 119.64(13)
C4 N2 H2A 117.9(12)
C4 N2 H2B 119.1(13)
H2A N2 H2B 120.4(18)
C9 C10 C11 110.40(17)
C9 C10 H10A 109.6
C11 C10 H10A 109.6
C9 C10 H10B 109.6
C11 C10 H10B 109.6
H10A C10 H10B 108.1
O8 C9 C10 111.08(15)
O8 C9 H9A 109.4
C10 C9 H9A 109.4
O8 C9 H9B 109.4
C10 C9 H9B 109.4
H9A C9 H9B 108.0
O8 C7 N1 106.35(12)
O8 C7 C12 111.51(14)
N1 C7 C12 110.44(13)
O8 C7 H7 109.5
N1 C7 H7 109.5
C12 C7 H7 109.5
O1 C2 N3 122.27(14)
O1 C2 N1 118.09(13)
N3 C2 N1 119.63(13)
N3 C4 N2 117.90(14)
N3 C4 C5 122.08(14)
N2 C4 C5 120.01(14)
C10 C11 C12 109.98(16)
C10 C11 H11A 109.7
C12 C11 H11A 109.7
C10 C11 H11B 109.7
C12 C11 H11B 109.7
H11A C11 H11B 108.2
C7 C12 C11 108.88(15)
C7 C12 H12A 109.9
C11 C12 H12A 109.9
C7 C12 H12B 109.9
C11 C12 H12B 109.9
H12A C12 H12B 108.3
C6 C5 C4 117.30(15)
C6 C5 H5 121.4
C4 C5 H5 121.4
C5 C6 N1 121.10(15)
C5 C6 H6 119.4
N1 C6 H6 119.4

loop_
_geom_bond_atom_site_label_1
_geom_bond_atom_site_label_2
_geom_bond_distance
O8 C7 1.4183(19)
O8 C9 1.441(2)
O1 C2 1.2453(19)
N1 C6 1.363(2)
N1 C2 1.395(2)
N1 C7 1.479(2)
N3 C4 1.334(2)
N3 C2 1.353(2)
N2 C4 1.336(2)
N2 H2A 0.877(15)
N2 H2B 0.871(15)
C10 C9 1.500(3)
C10 C11 1.515(3)
C10 H10A 0.9900
C10 H10B 0.9900
C9 H9A 0.9900
C9 H9B 0.9900
C7 C12 1.509(2)
C7 H7 1.0000
C4 C5 1.422(2)
C11 C12 1.549(3)
C11 H11A 0.9900
C11 H11B 0.9900
C12 H12A 0.9900
C12 H12B 0.9900
C5 C6 1.345(2)
C5 H5 0.9500
C6 H6 0.9500
